data_4337009
loop_
_publ_author_name
'Chanel F. Leong'
'Bun Chan'
'Thomas B. Faust'
'Peter Turner'
'Deanna M. D'Alessandro'

_publ_section_title
;
 Electronic, Optical, and Computational Studies of a Redox-Active
 Napthalenediimide-Based Coordination Polymer
;
_journal_name_full 'Inorganic Chemistry'
_journal_page_first 14246
_journal_page_last 14252
_journal_paper_doi 10.1021/ic402173z
_journal_volume 52
_journal_year 2013
_chemical_formula_moiety 'C22 H18 N4 O8 Zn'
_chemical_formula_sum 'C22 H18 N4 O8 Zn'
_chemical_formula_weight 531.77
_chemical_name_systematic
; 
 ? 
;
_space_group_IT_number 2
_symmetry_cell_setting triclinic
_symmetry_Int_Tables_number 2
_symmetry_space_group_name_Hall '-P 1'
_symmetry_space_group_name_H-M 'P -1'
_atom_sites_solution_hydrogens geom
_atom_sites_solution_primary direct
_atom_sites_solution_secondary difmap
_audit_creation_method SHELXL-97
_cell_angle_alpha 92.283(2)
_cell_angle_beta 94.663(2)
_cell_angle_gamma 97.343(2)
_cell_formula_units_Z 2
_cell_length_a 7.5108(2)
_cell_length_b 8.1831(2)
_cell_length_c 17.6865(4)
_cell_measurement_reflns_used 13537
_cell_measurement_temperature 150(2)
_cell_measurement_theta_max 76
_cell_measurement_theta_min 5
_cell_volume 1073.17(5)
_computing_cell_refinement
;
CrysAlisPro, Agilent Technologies,
Version 1.171.35.11 (release 16-05-2011 CrysAlis171 .NET)
(compiled May 16 2011,17:55:39)
;
_computing_data_collection
;
CrysAlisPro, Agilent Technologies,
Version 1.171.35.11 (release 16-05-2011 CrysAlis171 .NET)
(compiled May 16 2011,17:55:39)
;
_computing_data_reduction
;
CrysAlisPro, Agilent Technologies,
Version 1.171.35.11 (release 16-05-2011 CrysAlis171 .NET)
(compiled May 16 2011,17:55:39)
;
_computing_molecular_graphics
;
  xtal 3.6 (Hall,du Boulay, D.J. & Olthof-Hazekamp, R. 1999)
  ORTEPII  (Johnson,C.K., 1976). 
  WinGX (Farrugia, 1999)
  shelXle (Hubschke, 2011)
;
_computing_structure_refinement 'SHELXL-97 (Sheldrick, 1997)'
_computing_structure_solution 'SIR97 (Altomare, et. al. 1997)'
_diffrn_ambient_temperature 150(2)
_diffrn_crystal_treatment
;
attached with Exxon Paratone N, to a short length 
of fibre supported on a thin piece of copper wire 
inserted in a copper mounting pin.  The crystal was 
quenched in a cold nitrogen gas stream from an 
Oxford Cryosystems Cryostream. 
;
_diffrn_detector_area_resol_mean 10.5861
_diffrn_measured_fraction_theta_full 0.996
_diffrn_measured_fraction_theta_max 0.996
_diffrn_measurement_device_type 'SuperNova, Dual, Cu at zero, Atlas'
_diffrn_measurement_method \w
_diffrn_radiation_monochromator mirror
_diffrn_radiation_source 'SuperNova (Cu) x-ray Source'
_diffrn_radiation_type 'Cu K\a'
_diffrn_radiation_wavelength 1.5418
_diffrn_reflns_av_R_equivalents 0.0398
_diffrn_reflns_av_sigmaI/netI 0.0194
_diffrn_reflns_limit_h_max 8
_diffrn_reflns_limit_h_min -9
_diffrn_reflns_limit_k_max 10
_diffrn_reflns_limit_k_min -10
_diffrn_reflns_limit_l_max 22
_diffrn_reflns_limit_l_min -22
_diffrn_reflns_number 34241
_diffrn_reflns_theta_full 76.51
_diffrn_reflns_theta_max 76.51
_diffrn_reflns_theta_min 5.02
_exptl_absorpt_coefficient_mu 2.125
_exptl_absorpt_correction_T_max 1.000
_exptl_absorpt_correction_T_min 0.872
_exptl_absorpt_correction_type multi-scan
_exptl_absorpt_process_details
;
CrysAlisPro, Agilent Technologies
 Version 1.171.36.21
;
_exptl_crystal_colour yellow
_exptl_crystal_density_diffrn 1.646
_exptl_crystal_description tablet
_exptl_crystal_F_000 544
_exptl_crystal_size_max 0.153
_exptl_crystal_size_mid 0.097
_exptl_crystal_size_min 0.026
_refine_diff_density_max 0.543
_refine_diff_density_min -0.351
_refine_diff_density_rms 0.061
_refine_ls_extinction_method none
_refine_ls_goodness_of_fit_ref 1.451
_refine_ls_hydrogen_treatment constr
_refine_ls_matrix_type full
_refine_ls_number_parameters 306
_refine_ls_number_reflns 4493
_refine_ls_number_restraints 0
_refine_ls_restrained_S_all 1.451
_refine_ls_R_factor_all 0.0381
_refine_ls_R_factor_gt 0.0336
_refine_ls_shift/su_max 0.009
_refine_ls_shift/su_mean 0.001
_refine_ls_structure_factor_coef Fsqd
_refine_ls_weighting_details 'calc w=1/[\s^2^(Fo^2^)+(0.05P)^2^P] where P=(Fo^2^+2Fc^2^)/3'
_refine_ls_weighting_scheme calc
_refine_ls_wR_factor_gt 0.0964
_refine_ls_wR_factor_ref 0.0993
_reflns_number_gt 4074
_reflns_number_total 4493
_reflns_threshold_expression >2sigma(I)
_cod_data_source_file ic402173z_si_002.cif
_cod_data_source_block (Zn(DMF)NO3)2(NDC)(DPMNI)
_cod_database_code 4337009

loop_
_symmetry_equiv_pos_as_xyz
'x, y, z'
'-x, -y, -z'

loop_
_atom_site_label
_atom_site_type_symbol
_atom_site_fract_x
_atom_site_fract_y
_atom_site_fract_z
_atom_site_U_iso_or_equiv
_atom_site_adp_type
_atom_site_occupancy
_atom_site_symmetry_multiplicity
_atom_site_calc_flag
_atom_site_refinement_flags
Zn1 Zn 0.22158(3) 0.18379(3) 0.326980(13) 0.02833(10) Uani 1 1 d .
O1 O 0.2432(2) 0.00187(18) 0.24373(8) 0.0374(3) Uani 1 1 d .
O2 O 0.36888(19) 0.25089(17) 0.22432(8) 0.0341(3) Uani 1 1 d .
O7 O -0.1900(2) 1.02146(17) 0.21628(8) 0.0362(3) Uani 1 1 d .
O8 O -0.2324(2) 0.54514(16) 0.07250(8) 0.0353(3) Uani 1 1 d .
N1 N 0.0637(2) 0.36712(18) 0.30911(8) 0.0272(3) Uani 1 1 d .
N2 N -0.2019(2) 0.78230(18) 0.14566(8) 0.0272(3) Uani 1 1 d .
C1 C -0.1159(3) 0.3328(2) 0.30584(10) 0.0278(3) Uani 1 1 d .
H1 H -0.1667 0.2340 0.3267 0.033 Uiso 1 1 calc R
C2 C -0.2308(3) 0.4348(2) 0.27339(10) 0.0281(3) Uani 1 1 d .
H2 H -0.3576 0.4046 0.2710 0.034 Uiso 1 1 calc R
C3 C -0.1592(3) 0.5818(2) 0.24433(9) 0.0269(3) Uani 1 1 d .
C4 C 0.0274(3) 0.6239(2) 0.25262(11) 0.0310(4) Uani 1 1 d .
H4 H 0.0809 0.7273 0.2370 0.037 Uiso 1 1 calc R
C5 C 0.1336(3) 0.5134(2) 0.28385(11) 0.0308(4) Uani 1 1 d .
H5 H 0.2608 0.5413 0.2877 0.037 Uiso 1 1 calc R
C6 C -0.2851(3) 0.6892(2) 0.20565(11) 0.0308(4) Uani 1 1 d .
H6A H -0.3954 0.6188 0.1834 0.037 Uiso 1 1 calc R
H6B H -0.3210 0.7673 0.2440 0.037 Uiso 1 1 calc R
C7 C -0.1580(2) 0.9541(2) 0.15799(10) 0.0272(3) Uani 1 1 d .
C8 C -0.0734(2) 1.0440(2) 0.09591(10) 0.0258(3) Uani 1 1 d .
C9 C -0.0414(2) 0.9568(2) 0.02913(10) 0.0246(3) Uani 1 1 d .
C10 C -0.0928(2) 0.7843(2) 0.01854(10) 0.0253(3) Uani 1 1 d .
C11 C -0.1812(3) 0.6927(2) 0.07900(10) 0.0280(4) Uani 1 1 d .
C12 C -0.0247(3) 1.2132(2) 0.10463(10) 0.0277(3) Uani 1 1 d .
H12 H -0.0482 1.2713 0.1495 0.033 Uiso 1 1 calc R
C13 C -0.0594(3) 0.7012(2) -0.04710(10) 0.0280(4) Uani 1 1 d .
H13 H -0.0935 0.5853 -0.0535 0.034 Uiso 1 1 calc R
C14 C 0.3326(2) 0.1015(2) 0.20358(10) 0.0299(4) Uani 1 1 d .
C15 C 0.3895(2) 0.0372(2) 0.12989(10) 0.0288(4) Uani 1 1 d .
C16 C 0.4720(3) 0.1436(2) 0.08185(11) 0.0293(4) Uani 1 1 d .
H16 H 0.4978 0.2577 0.0965 0.035 Uiso 1 1 calc R
C17 C 0.5200(2) 0.0859(2) 0.01015(11) 0.0273(3) Uani 1 1 d .
C18 C 0.3973(3) -0.1943(2) 0.04072(11) 0.0303(4) Uani 1 1 d .
H18 H 0.3732 -0.3091 0.0275 0.036 Uiso 1 1 calc R
C19 C 0.3517(3) -0.1345(2) 0.10897(11) 0.0309(4) Uani 1 1 d .
H19 H 0.2945 -0.2080 0.1426 0.037 Uiso 1 1 calc R
O3 O 0.0319(2) 0.05071(17) 0.38275(8) 0.0339(3) Uani 1 1 d .
N3 N -0.1040(2) -0.18143(19) 0.42889(9) 0.0326(3) Uani 1 1 d .
C20 C 0.0390(3) -0.0860(2) 0.41098(10) 0.0312(4) Uani 1 1 d .
H20 H 0.1534 -0.1227 0.4199 0.037 Uiso 1 1 calc R
C21 C -0.0878(3) -0.3364(2) 0.46533(12) 0.0420(5) Uani 1 1 d .
H21A H 0.0373 -0.3592 0.4666 0.063 Uiso 1 1 calc R
H21B H -0.1668 -0.4262 0.4366 0.063 Uiso 1 1 calc R
H21C H -0.1232 -0.3278 0.5173 0.063 Uiso 1 1 calc R
C22 C -0.28366(11) -0.13561(13) 0.41496(12) 0.0436(5) Uani 1 1 d .
H22A H -0.3177 -0.0819 0.4611 0.065 Uiso 1 1 calc R
H22B H -0.3694 -0.2347 0.4007 0.065 Uiso 1 1 calc R
H22C H -0.2851 -0.0593 0.3737 0.065 Uiso 1 1 calc R
O4 O 0.42829(12) 0.14910(12) 0.40196(5) 0.0520(4) Uani 1 1 d R
O5 O 0.65146(12) 0.29434(12) 0.46780(5) 0.0526(4) Uani 1 1 d R
O6 O 0.45926(11) 0.41430(11) 0.39861(5) 0.0561(5) Uani 1 1 d R
N4 N 0.51726(12) 0.28904(11) 0.42400(5) 0.0415(4) Uani 1 1 d R

loop_
_atom_site_aniso_label
_atom_site_aniso_U_11
_atom_site_aniso_U_22
_atom_site_aniso_U_33
_atom_site_aniso_U_23
_atom_site_aniso_U_13
_atom_site_aniso_U_12
Zn1 0.03263(16) 0.02702(14) 0.02672(14) 0.00323(9) 0.00828(10) 0.00497(10)
O1 0.0406(8) 0.0368(7) 0.0342(7) -0.0033(5) 0.0139(6) -0.0017(6)
O2 0.0328(7) 0.0350(7) 0.0344(7) -0.0055(5) 0.0094(6) 0.0025(6)
O7 0.0481(8) 0.0311(6) 0.0302(7) -0.0016(5) 0.0118(6) 0.0033(6)
O8 0.0449(8) 0.0232(6) 0.0386(7) 0.0019(5) 0.0119(6) 0.0020(5)
N1 0.0318(8) 0.0244(7) 0.0266(7) 0.0033(5) 0.0094(6) 0.0032(6)
N2 0.0305(8) 0.0245(7) 0.0285(7) 0.0049(6) 0.0076(6) 0.0064(6)
C1 0.0339(10) 0.0238(7) 0.0259(8) 0.0006(6) 0.0089(7) 0.0005(7)
C2 0.0287(9) 0.0261(8) 0.0293(8) 0.0007(6) 0.0091(7) -0.0008(7)
C3 0.0334(9) 0.0236(7) 0.0243(7) 0.0001(6) 0.0078(7) 0.0034(7)
C4 0.0346(10) 0.0247(8) 0.0339(9) 0.0054(7) 0.0087(7) -0.0005(7)
C5 0.0285(9) 0.0280(8) 0.0359(9) 0.0063(7) 0.0079(7) -0.0005(7)
C6 0.0324(10) 0.0294(8) 0.0331(9) 0.0056(7) 0.0118(7) 0.0064(7)
C7 0.0290(9) 0.0261(8) 0.0276(8) 0.0010(6) 0.0040(7) 0.0072(7)
C8 0.0267(9) 0.0240(7) 0.0272(8) 0.0016(6) 0.0025(6) 0.0059(6)
C9 0.0249(8) 0.0229(7) 0.0268(8) 0.0013(6) 0.0019(7) 0.0063(6)
C10 0.0255(8) 0.0233(8) 0.0275(8) 0.0015(6) 0.0024(6) 0.0049(6)
C11 0.0300(9) 0.0247(8) 0.0307(8) 0.0018(6) 0.0054(7) 0.0066(7)
C12 0.0311(9) 0.0257(8) 0.0269(8) -0.0023(6) 0.0040(7) 0.0060(7)
C13 0.0315(9) 0.0217(7) 0.0315(8) 0.0002(6) 0.0038(7) 0.0055(7)
C14 0.0236(9) 0.0369(9) 0.0292(8) -0.0024(7) 0.0049(7) 0.0035(7)
C15 0.0238(9) 0.0343(9) 0.0287(8) -0.0020(7) 0.0045(7) 0.0054(7)
C16 0.0262(9) 0.0278(8) 0.0340(9) -0.0029(7) 0.0052(7) 0.0036(7)
C17 0.0222(8) 0.0269(9) 0.0330(9) 0.0003(7) 0.0026(7) 0.0039(6)
C18 0.0291(9) 0.0261(8) 0.0358(9) 0.0001(7) 0.0064(7) 0.0024(7)
C19 0.0288(9) 0.0318(9) 0.0325(9) 0.0026(7) 0.0070(7) 0.0031(7)
O3 0.0362(7) 0.0322(6) 0.0358(7) 0.0110(5) 0.0123(6) 0.0061(5)
N3 0.0394(9) 0.0278(7) 0.0304(7) 0.0040(6) 0.0048(6) 0.0020(6)
C20 0.0349(10) 0.0294(8) 0.0298(8) 0.0023(7) 0.0041(7) 0.0051(7)
C21 0.0570(14) 0.0264(9) 0.0411(11) 0.0069(8) 0.0029(10) -0.0010(9)
C22 0.0385(12) 0.0515(12) 0.0421(11) 0.0102(9) 0.0089(9) 0.0052(9)
O4 0.0473(10) 0.0577(10) 0.0467(9) 0.0106(7) -0.0056(7) -0.0056(8)
O5 0.0355(9) 0.0613(10) 0.0575(10) 0.0074(8) -0.0091(7) 0.0003(7)
O6 0.0634(12) 0.0610(11) 0.0482(9) 0.0047(8) 0.0044(8) 0.0251(9)
N4 0.0336(9) 0.0557(11) 0.0366(9) 0.0060(8) 0.0102(7) 0.0050(8)

loop_
_atom_type_symbol
_atom_type_description
_atom_type_scat_dispersion_real
_atom_type_scat_dispersion_imag
_atom_type_scat_source
C C 0.0181 0.0091 'International Tables Vol C Tables 4.2.6.8 and 6.1.1.4'
H H 0.0000 0.0000 'International Tables Vol C Tables 4.2.6.8 and 6.1.1.4'
N N 0.0311 0.0180 'International Tables Vol C Tables 4.2.6.8 and 6.1.1.4'
O O 0.0492 0.0322 'International Tables Vol C Tables 4.2.6.8 and 6.1.1.4'
Zn Zn -1.5491 0.6778 'International Tables Vol C Tables 4.2.6.8 and 6.1.1.4'

loop_
_geom_angle_atom_site_label_1
_geom_angle_atom_site_label_2
_geom_angle_atom_site_label_3
_geom_angle
_geom_angle_site_symmetry_1
_geom_angle_site_symmetry_3
O4 Zn1 O3 94.67(5) . .
O4 Zn1 N1 135.52(5) . .
O3 Zn1 N1 92.25(6) . .
O4 Zn1 O1 100.25(5) . .
O3 Zn1 O1 96.80(6) . .
N1 Zn1 O1 122.43(6) . .
O4 Zn1 O2 100.86(5) . .
O3 Zn1 O2 154.24(6) . .
N1 Zn1 O2 90.92(5) . .
O1 Zn1 O2 60.42(5) . .
O4 Zn1 C14 102.02(5) . .
O3 Zn1 C14 126.39(6) . .
N1 Zn1 C14 108.70(6) . .
O1 Zn1 C14 30.42(6) . .
O2 Zn1 C14 30.00(6) . .
C14 O1 Zn1 93.21(11) . .
C14 O2 Zn1 85.89(11) . .
C1 N1 C5 117.74(16) . .
C1 N1 Zn1 120.05(12) . .
C5 N1 Zn1 120.58(13) . .
C11 N2 C7 125.31(15) . .
C11 N2 C6 116.48(15) . .
C7 N2 C6 118.12(15) . .
N1 C1 C2 122.84(16) . .
N1 C1 H1 118.6 . .
C2 C1 H1 118.6 . .
C1 C2 C3 119.44(17) . .
C1 C2 H2 120.3 . .
C3 C2 H2 120.3 . .
C2 C3 C4 117.92(17) . .
C2 C3 C6 119.22(17) . .
C4 C3 C6 122.86(16) . .
C5 C4 C3 119.14(16) . .
C5 C4 H4 120.4 . .
C3 C4 H4 120.4 . .
N1 C5 C4 122.67(18) . .
N1 C5 H5 118.7 . .
C4 C5 H5 118.7 . .
N2 C6 C3 112.19(15) . .
N2 C6 H6A 109.2 . .
C3 C6 H6A 109.2 . .
N2 C6 H6B 109.2 . .
C3 C6 H6B 109.2 . .
H6A C6 H6B 107.9 . .
O7 C7 N2 120.29(16) . .
O7 C7 C8 123.24(16) . .
N2 C7 C8 116.48(15) . .
C12 C8 C9 120.48(16) . .
C12 C8 C7 119.55(16) . .
C9 C8 C7 119.97(15) . .
C8 C9 C10 121.39(16) . .
C8 C9 C9 119.50(19) . 2_575
C10 C9 C9 119.1(2) . 2_575
C13 C10 C9 120.45(16) . .
C13 C10 C11 119.99(15) . .
C9 C10 C11 119.56(15) . .
O8 C11 N2 120.20(17) . .
O8 C11 C10 122.66(16) . .
N2 C11 C10 117.13(15) . .
C8 C12 C13 120.02(16) . 2_575
C8 C12 H12 120.0 . .
C13 C12 H12 120.0 2_575 .
C10 C13 C12 120.44(16) . 2_575
C10 C13 H13 119.8 . .
C12 C13 H13 119.8 2_575 .
O2 C14 O1 120.48(17) . .
O2 C14 C15 120.95(17) . .
O1 C14 C15 118.55(17) . .
O2 C14 Zn1 64.11(10) . .
O1 C14 Zn1 56.37(9) . .
C15 C14 Zn1 174.86(14) . .
C16 C15 C19 120.11(17) . .
C16 C15 C14 120.17(17) . .
C19 C15 C14 119.69(17) . .
C15 C16 C17 120.98(17) . .
C15 C16 H16 119.5 . .
C17 C16 H16 119.5 . .
C18 C17 C17 120.0(2) 2_655 2_655
C18 C17 C16 121.79(16) 2_655 .
C17 C17 C16 118.2(2) 2_655 .
C19 C18 C17 120.32(17) . 2_655
C19 C18 H18 119.8 . .
C17 C18 H18 119.8 2_655 .
C18 C19 C15 120.37(17) . .
C18 C19 H19 119.8 . .
C15 C19 H19 119.8 . .
C20 O3 Zn1 128.00(14) . .
C20 N3 C22 121.51(15) . .
C20 N3 C21 121.18(18) . .
C22 N3 C21 117.29(16) . .
O3 C20 N3 123.24(19) . .
O3 C20 H20 118.4 . .
N3 C20 H20 118.4 . .
N3 C21 H21A 109.5 . .
N3 C21 H21B 109.5 . .
H21A C21 H21B 109.5 . .
N3 C21 H21C 109.5 . .
H21A C21 H21C 109.5 . .
H21B C21 H21C 109.5 . .
N3 C22 H22A 109.5 . .
N3 C22 H22B 109.5 . .
H22A C22 H22B 109.5 . .
N3 C22 H22C 109.5 . .
H22A C22 H22C 109.5 . .
H22B C22 H22C 109.5 . .
N4 O4 Zn1 109.2 . .
O5 N4 O6 123.5 . .
O5 N4 O4 119.4 . .
O6 N4 O4 117.0 . .

loop_
_geom_bond_atom_site_label_1
_geom_bond_atom_site_label_2
_geom_bond_distance
_geom_bond_site_symmetry_2
Zn1 O4 2.0144 .
Zn1 O3 2.0264(13) .
Zn1 N1 2.0463(15) .
Zn1 O1 2.0824(14) .
Zn1 O2 2.2523(14) .
Zn1 C14 2.4970(18) .
O1 C14 1.266(2) .
O2 C14 1.252(2) .
O7 C7 1.205(2) .
O8 C11 1.217(2) .
N1 C1 1.339(2) .
N1 C5 1.352(2) .
N2 C11 1.394(2) .
N2 C7 1.406(2) .
N2 C6 1.465(2) .
C1 C2 1.383(3) .
C1 H1 0.9500 .
C2 C3 1.389(2) .
C2 H2 0.9500 .
C3 C4 1.394(3) .
C3 C6 1.513(2) .
C4 C5 1.383(3) .
C4 H4 0.9500 .
C5 H5 0.9500 .
C6 H6A 0.9900 .
C6 H6B 0.9900 .
C7 C8 1.486(2) .
C8 C12 1.385(2) .
C8 C9 1.409(2) .
C9 C10 1.416(2) .
C9 C9 1.414(3) 2_575
C10 C13 1.379(2) .
C10 C11 1.483(2) .
C12 C13 1.405(3) 2_575
C12 H12 0.9500 .
C13 C12 1.405(3) 2_575
C13 H13 0.9500 .
C14 C15 1.500(2) .
C15 C16 1.368(3) .
C15 C19 1.426(3) .
C16 C17 1.425(3) .
C16 H16 0.9500 .
C17 C18 1.413(3) 2_655
C17 C17 1.424(3) 2_655
C18 C19 1.370(3) .
C18 C17 1.413(3) 2_655
C18 H18 0.9500 .
C19 H19 0.9500 .
O3 C20 1.248(2) .
N3 C20 1.313(3) .
N3 C22 1.451(2) .
N3 C21 1.459(2) .
C20 H20 0.9500 .
C21 H21A 0.9800 .
C21 H21B 0.9800 .
C21 H21C 0.9800 .
C22 H22A 0.9800 .
C22 H22B 0.9800 .
C22 H22C 0.9800 .
O4 N4 1.2792 .
O5 N4 1.2155 .
O6 N4 1.2494 .

loop_
_geom_torsion_atom_site_label_1
_geom_torsion_atom_site_label_2
_geom_torsion_atom_site_label_3
_geom_torsion_atom_site_label_4
_geom_torsion
_geom_torsion_site_symmetry_1
_geom_torsion_site_symmetry_4
O4 Zn1 O1 C14 -96.32(12) . .
O3 Zn1 O1 C14 167.66(12) . .
N1 Zn1 O1 C14 70.62(13) . .
O2 Zn1 O1 C14 0.43(11) . .
O4 Zn1 O2 C14 95.28(11) . .
O3 Zn1 O2 C14 -30.76(19) . .
N1 Zn1 O2 C14 -127.86(12) . .
O1 Zn1 O2 C14 -0.43(11) . .
O4 Zn1 N1 C1 -125.71(12) . .
O3 Zn1 N1 C1 -26.71(14) . .
O1 Zn1 N1 C1 72.81(14) . .
O2 Zn1 N1 C1 127.72(13) . .
C14 Zn1 N1 C1 103.09(13) . .
O4 Zn1 N1 C5 69.16(16) . .
O3 Zn1 N1 C5 168.15(14) . .
O1 Zn1 N1 C5 -92.32(15) . .
O2 Zn1 N1 C5 -37.41(14) . .
C14 Zn1 N1 C5 -62.04(15) . .
C5 N1 C1 C2 4.4(3) . .
Zn1 N1 C1 C2 -161.13(13) . .
N1 C1 C2 C3 -1.6(3) . .
C1 C2 C3 C4 -3.1(3) . .
C1 C2 C3 C6 177.21(16) . .
C2 C3 C4 C5 4.9(3) . .
C6 C3 C4 C5 -175.44(17) . .
C1 N1 C5 C4 -2.5(3) . .
Zn1 N1 C5 C4 162.97(14) . .
C3 C4 C5 N1 -2.1(3) . .
C11 N2 C6 C3 73.1(2) . .
C7 N2 C6 C3 -110.01(18) . .
C2 C3 C6 N2 -149.25(16) . .
C4 C3 C6 N2 31.1(2) . .
C11 N2 C7 O7 176.01(17) . .
C6 N2 C7 O7 -0.6(3) . .
C11 N2 C7 C8 -3.6(3) . .
C6 N2 C7 C8 179.84(15) . .
O7 C7 C8 C12 1.2(3) . .
N2 C7 C8 C12 -179.22(16) . .
O7 C7 C8 C9 -179.54(18) . .
N2 C7 C8 C9 0.1(2) . .
C12 C8 C9 C10 -178.97(17) . .
C7 C8 C9 C10 1.8(3) . .
C12 C8 C9 C9 0.1(3) . 2_575
C7 C8 C9 C9 -179.12(19) . 2_575
C8 C9 C10 C13 -179.69(16) . .
C9 C9 C10 C13 1.2(3) 2_575 .
C8 C9 C10 C11 -0.4(3) . .
C9 C9 C10 C11 -179.48(19) 2_575 .
C7 N2 C11 O8 -175.97(18) . .
C6 N2 C11 O8 0.6(3) . .
C7 N2 C11 C10 5.0(3) . .
C6 N2 C11 C10 -178.42(15) . .
C13 C10 C11 O8 -2.5(3) . .
C9 C10 C11 O8 178.12(18) . .
C13 C10 C11 N2 176.49(16) . .
C9 C10 C11 N2 -2.8(3) . .
C9 C8 C12 C13 -0.8(3) . 2_575
C7 C8 C12 C13 178.42(16) . 2_575
C9 C10 C13 C12 -0.5(3) . 2_575
C11 C10 C13 C12 -179.83(16) . 2_575
Zn1 O2 C14 O1 0.72(18) . .
Zn1 O2 C14 C15 179.05(16) . .
Zn1 O1 C14 O2 -0.8(2) . .
Zn1 O1 C14 C15 -179.14(15) . .
O4 Zn1 C14 O2 -90.93(11) . .
O3 Zn1 C14 O2 163.97(10) . .
N1 Zn1 C14 O2 56.46(12) . .
O1 Zn1 C14 O2 179.26(19) . .
O4 Zn1 C14 O1 89.81(12) . .
O3 Zn1 C14 O1 -15.29(15) . .
N1 Zn1 C14 O1 -122.80(12) . .
O2 Zn1 C14 O1 -179.26(19) . .
O4 Zn1 C14 C15 98.2(15) . .
O3 Zn1 C14 C15 -6.9(16) . .
N1 Zn1 C14 C15 -114.4(15) . .
O1 Zn1 C14 C15 8.4(15) . .
O2 Zn1 C14 C15 -170.8(16) . .
O2 C14 C15 C16 -4.2(3) . .
O1 C14 C15 C16 174.14(18) . .
Zn1 C14 C15 C16 166.1(14) . .
O2 C14 C15 C19 177.87(18) . .
O1 C14 C15 C19 -3.8(3) . .
Zn1 C14 C15 C19 -11.8(16) . .
C19 C15 C16 C17 0.6(3) . .
C14 C15 C16 C17 -177.25(16) . .
C15 C16 C17 C18 179.00(17) . 2_655
C15 C16 C17 C17 -0.2(3) . 2_655
C17 C18 C19 C15 -0.9(3) 2_655 .
C16 C15 C19 C18 -0.1(3) . .
C14 C15 C19 C18 177.79(17) . .
O4 Zn1 O3 C20 -44.52(17) . .
N1 Zn1 O3 C20 179.45(17) . .
O1 Zn1 O3 C20 56.41(17) . .
O2 Zn1 O3 C20 82.7(2) . .
C14 Zn1 O3 C20 64.14(18) . .
Zn1 O3 C20 N3 -162.29(14) . .
C22 N3 C20 O3 1.7(3) . .
C21 N3 C20 O3 -176.85(18) . .
O3 Zn1 O4 N4 -127.36(4) . .
N1 Zn1 O4 N4 -29.34(7) . .
O1 Zn1 O4 N4 134.85(4) . .
O2 Zn1 O4 N4 73.29(4) . .
C14 Zn1 O4 N4 103.88(5) . .
Zn1 O4 N4 O5 -177.7 . .
Zn1 O4 N4 O6 2.4 . .
